data_7015518
loop_
_publ_author_name
'Herringer, Susan N.'
'Turnbull, Mark M.'
'Landee, Christopher P.'
'Wikaira, Jan L.'

_publ_section_title
;
 Copper(II) complexes of 2-halo-3-methylpyridine: synthesis, structure,
 and magnetic behaviour of Cu(2-X-3-CH(3)py)2X'2 [X, X' = chlorine or
 bromine; py = pyridine].
;
_journal_issue 16
_journal_name_full 'Dalton transactions (Cambridge, England : 2003)'
_journal_page_first 4242
_journal_page_last 4252
_journal_paper_doi 10.1039/c0dt01696a
_journal_volume 40
_journal_year 2011
_chemical_formula_sum 'C12 H12 Cl4 Cu N2'
_chemical_formula_weight 389.58
_chemical_name_systematic
;
bis(2-chloro-3-methylpyridine)dichlorocopper (II)
;
_space_group_IT_number 2
_symmetry_cell_setting triclinic
_symmetry_space_group_name_Hall '-P 1'
_symmetry_space_group_name_H-M 'P -1'
_atom_sites_solution_hydrogens geom
_atom_sites_solution_primary direct
_atom_sites_solution_secondary difmap
_audit_creation_method SHELXL-97
_cell_angle_alpha 83.729(2)
_cell_angle_beta 70.284(2)
_cell_angle_gamma 67.255(2)
_cell_formula_units_Z 2
_cell_length_a 8.5063(4)
_cell_length_b 8.6802(4)
_cell_length_c 11.7102(5)
_cell_measurement_reflns_used 9995
_cell_measurement_temperature 165(2)
_cell_measurement_theta_max 0.00
_cell_measurement_theta_min 0.00
_cell_volume 750.43(6)
_computing_cell_refinement 'Bruker SAINT'
_computing_data_collection 'Bruker APEX2'
_computing_data_reduction 'Bruker SAINT'
_computing_molecular_graphics 'Bruker SHELXTL'
_computing_publication_material 'Bruker SHELXTL'
_computing_structure_refinement 'SHELXL-97 (Sheldrick, 1997)'
_computing_structure_solution 'SHELXS-97 (Sheldrick, 1990)'
_diffrn_ambient_temperature 165(2)
_diffrn_measured_fraction_theta_full 0.990
_diffrn_measured_fraction_theta_max 0.990
_diffrn_measurement_device_type 'Bruker APEX-II CCD'
_diffrn_measurement_method '\f and \w scans'
_diffrn_radiation_monochromator graphite
_diffrn_radiation_source 'fine-focus sealed tube'
_diffrn_radiation_type MoK\a
_diffrn_radiation_wavelength 0.71073
_diffrn_reflns_av_R_equivalents 0.0365
_diffrn_reflns_av_sigmaI/netI 0.0260
_diffrn_reflns_limit_h_max 11
_diffrn_reflns_limit_h_min -11
_diffrn_reflns_limit_k_max 12
_diffrn_reflns_limit_k_min -12
_diffrn_reflns_limit_l_max 16
_diffrn_reflns_limit_l_min -16
_diffrn_reflns_number 19480
_diffrn_reflns_theta_full 29.94
_diffrn_reflns_theta_max 29.94
_diffrn_reflns_theta_min 2.55
_diffrn_standards_number 0
_exptl_absorpt_coefficient_mu 2.153
_exptl_absorpt_correction_T_max 0.7469
_exptl_absorpt_correction_T_min 0.5753
_exptl_absorpt_correction_type multi-scan
_exptl_absorpt_process_details 'via SADABS'
_exptl_crystal_colour blue
_exptl_crystal_density_diffrn 1.724
_exptl_crystal_density_method 'not measured'
_exptl_crystal_description block
_exptl_crystal_F_000 390
_exptl_crystal_size_max 0.91
_exptl_crystal_size_mid 0.62
_exptl_crystal_size_min 0.31
_refine_diff_density_max 0.447
_refine_diff_density_min -0.407
_refine_diff_density_rms 0.066
_refine_ls_extinction_method none
_refine_ls_goodness_of_fit_ref 1.058
_refine_ls_hydrogen_treatment noref
_refine_ls_matrix_type full
_refine_ls_number_parameters 174
_refine_ls_number_reflns 4307
_refine_ls_number_restraints 0
_refine_ls_restrained_S_all 1.058
_refine_ls_R_factor_all 0.0242
_refine_ls_R_factor_gt 0.0215
_refine_ls_shift/su_max 0.001
_refine_ls_shift/su_mean 0.000
_refine_ls_structure_factor_coef Fsqd
_refine_ls_weighting_details 'calc w=1/[\s^2^(Fo^2^)+(0.0250P)^2^+0.3338P] where P=(Fo^2^+2Fc^2^)/3'
_refine_ls_weighting_scheme calc
_refine_ls_wR_factor_gt 0.0592
_refine_ls_wR_factor_ref 0.0613
_reflns_number_gt 3955
_reflns_number_total 4307
_reflns_threshold_expression >2sigma(I)
_cod_data_source_file c0dt01696a.txt
_cod_data_source_block snhi
_cod_depositor_comments
;
The following automatic conversions were performed:
'_symmetry_cell_setting' value 'Triclinic' changed to 'triclinic'
according to '/home/saulius/struct/CIF-dictionaries/cif_core.dic'
dictionary named 'cif_core.dic' version 2.4.1 from 2010-06-29.

Automatic conversion script
Id: cif_fix_enum 1555 2011-01-17 13:19:09Z saulius 
;
_cod_original_sg_symbol_H-M P-1
_cod_database_code 7015518

loop_
_symmetry_equiv_pos_as_xyz
'x, y, z'
'-x, -y, -z'

loop_
_atom_site_label
_atom_site_type_symbol
_atom_site_fract_x
_atom_site_fract_y
_atom_site_fract_z
_atom_site_U_iso_or_equiv
_atom_site_adp_type
_atom_site_occupancy
_atom_site_symmetry_multiplicity
_atom_site_calc_flag
_atom_site_refinement_flags
_atom_site_disorder_assembly
_atom_site_disorder_group
Cu1 Cu 0.86146(2) 0.122425(18) 0.177137(15) 0.01746(5) Uani 1 1 d . . .
Cl1 Cl 1.09781(4) -0.12151(4) 0.11357(3) 0.02251(7) Uani 1 1 d . . .
Cl2 Cl 0.63126(4) 0.37098(4) 0.21762(3) 0.02339(7) Uani 1 1 d . . .
Cl3 Cl 0.79009(5) -0.11653(5) 0.40555(3) 0.02651(8) Uani 1 1 d . . .
Cl13 Cl 0.95488(5) 0.23332(5) 0.38573(3) 0.02864(8) Uani 1 1 d . . .
N11 N 1.02995(14) 0.24210(13) 0.15160(10) 0.0176(2) Uani 1 1 d . . .
N1 N 0.68096(14) 0.01043(13) 0.22123(10) 0.0168(2) Uani 1 1 d . . .
C2 C 0.66343(17) -0.09513(16) 0.31222(12) 0.0177(2) Uani 1 1 d . . .
C13 C 1.15148(17) 0.39851(16) 0.23192(13) 0.0196(2) Uani 1 1 d . . .
C12 C 1.05366(17) 0.29774(16) 0.24371(12) 0.0182(2) Uani 1 1 d . . .
C14 C 1.23210(18) 0.43725(16) 0.11403(13) 0.0211(3) Uani 1 1 d . . .
H14 H 1.2998 0.5037 0.1004 0.025 Uiso 1 1 calc R . .
C3 C 0.54778(18) -0.18186(16) 0.33771(12) 0.0195(2) Uani 1 1 d . . .
C6 C 0.57474(17) 0.04135(16) 0.15163(12) 0.0188(2) Uani 1 1 d . . .
H6 H 0.5837 0.1163 0.0889 0.023 Uiso 1 1 calc R . .
C5 C 0.45315(18) -0.03496(17) 0.17083(13) 0.0206(2) Uani 1 1 d . . .
H5 H 0.3802 -0.0111 0.1223 0.025 Uiso 1 1 calc R . .
C15 C 1.21269(18) 0.37790(17) 0.01644(13) 0.0216(3) Uani 1 1 d . . .
H15 H 1.2685 0.4023 -0.0626 0.026 Uiso 1 1 calc R . .
C16 C 1.10924(18) 0.28205(16) 0.03854(12) 0.0198(2) Uani 1 1 d . . .
H16 H 1.0939 0.2439 -0.0266 0.024 Uiso 1 1 calc R . .
C4 C 0.44129(18) -0.14788(17) 0.26365(13) 0.0213(3) Uani 1 1 d . . .
H4 H 0.3611 -0.2015 0.2764 0.026 Uiso 1 1 calc R . .
C17 C 1.1685(2) 0.4616(2) 0.33921(14) 0.0289(3) Uani 1 1 d . . .
H17A H 1.2318 0.5364 0.3128 0.035 Uiso 1 1 calc R . .
H17B H 1.2339 0.3691 0.3792 0.035 Uiso 1 1 calc R . .
H17C H 1.0507 0.5198 0.3946 0.035 Uiso 1 1 calc R . .
C7 C 0.5389(2) -0.30351(19) 0.43851(14) 0.0283(3) Uani 1 1 d . . .
H7A H 0.4585 -0.3558 0.4374 0.034 Uiso 1 1 calc R . .
H7B H 0.4958 -0.2455 0.5149 0.034 Uiso 1 1 calc R . .
H7C H 0.6569 -0.3872 0.4279 0.034 Uiso 1 1 calc R . .

loop_
_atom_site_aniso_label
_atom_site_aniso_U_11
_atom_site_aniso_U_22
_atom_site_aniso_U_33
_atom_site_aniso_U_23
_atom_site_aniso_U_13
_atom_site_aniso_U_12
Cu1 0.01438(8) 0.01607(8) 0.02414(9) 0.00331(6) -0.00722(6) -0.00786(6)
Cl1 0.01774(15) 0.01722(13) 0.03443(18) 0.00216(12) -0.01073(13) -0.00686(11)
Cl2 0.01709(15) 0.01841(14) 0.03096(17) 0.00223(12) -0.00433(12) -0.00611(11)
Cl3 0.03216(18) 0.02967(16) 0.02749(17) 0.01012(13) -0.01894(14) -0.01624(14)
Cl13 0.02776(18) 0.0411(2) 0.02163(16) 0.00664(14) -0.00669(13) -0.02024(15)
N11 0.0143(5) 0.0162(5) 0.0225(5) 0.0011(4) -0.0057(4) -0.0062(4)
N1 0.0141(5) 0.0165(5) 0.0206(5) 0.0031(4) -0.0066(4) -0.0065(4)
C2 0.0172(6) 0.0177(5) 0.0192(6) 0.0021(4) -0.0071(5) -0.0069(4)
C13 0.0142(5) 0.0182(5) 0.0255(6) -0.0031(5) -0.0058(5) -0.0047(4)
C12 0.0146(5) 0.0191(5) 0.0197(6) 0.0016(4) -0.0043(5) -0.0064(4)
C14 0.0162(6) 0.0156(5) 0.0309(7) 0.0013(5) -0.0058(5) -0.0070(5)
C3 0.0198(6) 0.0188(5) 0.0192(6) 0.0016(4) -0.0030(5) -0.0097(5)
C6 0.0163(6) 0.0195(5) 0.0205(6) 0.0034(5) -0.0070(5) -0.0063(5)
C5 0.0155(6) 0.0246(6) 0.0226(6) 0.0000(5) -0.0075(5) -0.0069(5)
C15 0.0195(6) 0.0197(6) 0.0230(6) 0.0039(5) -0.0045(5) -0.0075(5)
C16 0.0183(6) 0.0196(6) 0.0210(6) 0.0008(5) -0.0062(5) -0.0066(5)
C4 0.0175(6) 0.0232(6) 0.0250(7) -0.0007(5) -0.0040(5) -0.0114(5)
C17 0.0239(7) 0.0362(8) 0.0298(8) -0.0090(6) -0.0061(6) -0.0143(6)
C7 0.0338(8) 0.0273(7) 0.0262(7) 0.0096(6) -0.0074(6) -0.0181(6)

loop_
_atom_type_symbol
_atom_type_description
_atom_type_scat_dispersion_real
_atom_type_scat_dispersion_imag
_atom_type_scat_source
C C 0.0033 0.0016 'International Tables Vol C Tables 4.2.6.8 and 6.1.1.4'
H H 0.0000 0.0000 'International Tables Vol C Tables 4.2.6.8 and 6.1.1.4'
N N 0.0061 0.0033 'International Tables Vol C Tables 4.2.6.8 and 6.1.1.4'
Cl Cl 0.1484 0.1585 'International Tables Vol C Tables 4.2.6.8 and 6.1.1.4'
Cu Cu 0.3201 1.2651 'International Tables Vol C Tables 4.2.6.8 and 6.1.1.4'

loop_
_geom_angle_atom_site_label_1
_geom_angle_atom_site_label_2
_geom_angle_atom_site_label_3
_geom_angle
_geom_angle_site_symmetry_1
_geom_angle_site_symmetry_3
_geom_angle_publ_flag
N11 Cu1 N1 173.97(4) . . ?
N11 Cu1 Cl2 88.57(3) . . ?
N1 Cu1 Cl2 88.81(3) . . ?
N11 Cu1 Cl1 90.50(3) . . ?
N1 Cu1 Cl1 92.71(3) . . ?
Cl2 Cu1 Cl1 173.426(15) . . ?
Cu1 Cl1 Cu1 100.400(12) . 2_755 ?
C12 N11 C16 118.18(11) . . ?
C12 N11 Cu1 122.26(9) . . ?
C16 N11 Cu1 119.25(9) . . ?
C2 N1 C6 118.07(11) . . ?
C2 N1 Cu1 124.50(9) . . ?
C6 N1 Cu1 117.41(9) . . ?
N1 C2 C3 124.67(12) . . ?
N1 C2 Cl3 115.81(9) . . ?
C3 C2 Cl3 119.48(10) . . ?
C14 C13 C12 115.75(12) . . ?
C14 C13 C17 122.03(12) . . ?
C12 C13 C17 122.23(13) . . ?
N11 C12 C13 124.68(12) . . ?
N11 C12 Cl13 115.22(9) . . ?
C13 C12 Cl13 120.09(10) . . ?
C15 C14 C13 120.67(12) . . ?
C15 C14 H14 119.7 . . ?
C13 C14 H14 119.7 . . ?
C4 C3 C2 115.66(12) . . ?
C4 C3 C7 122.15(12) . . ?
C2 C3 C7 122.19(13) . . ?
N1 C6 C5 121.83(12) . . ?
N1 C6 H6 119.1 . . ?
C5 C6 H6 119.1 . . ?
C6 C5 C4 118.99(12) . . ?
C6 C5 H5 120.5 . . ?
C4 C5 H5 120.5 . . ?
C16 C15 C14 118.83(13) . . ?
C16 C15 H15 120.6 . . ?
C14 C15 H15 120.6 . . ?
N11 C16 C15 121.86(13) . . ?
N11 C16 H16 119.1 . . ?
C15 C16 H16 119.1 . . ?
C5 C4 C3 120.72(12) . . ?
C5 C4 H4 119.6 . . ?
C3 C4 H4 119.6 . . ?
C13 C17 H17A 109.5 . . ?
C13 C17 H17B 109.5 . . ?
H17A C17 H17B 109.5 . . ?
C13 C17 H17C 109.5 . . ?
H17A C17 H17C 109.5 . . ?
H17B C17 H17C 109.5 . . ?
C3 C7 H7A 109.5 . . ?
C3 C7 H7B 109.5 . . ?
H7A C7 H7B 109.5 . . ?
C3 C7 H7C 109.5 . . ?
H7A C7 H7C 109.5 . . ?
H7B C7 H7C 109.5 . . ?

loop_
_geom_bond_atom_site_label_1
_geom_bond_atom_site_label_2
_geom_bond_distance
_geom_bond_site_symmetry_2
_geom_bond_publ_flag
Cu1 N11 2.0042(10) . ?
Cu1 N1 2.0196(10) . ?
Cu1 Cl2 2.2459(4) . ?
Cu1 Cl1 2.2632(4) . ?
Cl1 Cu1 3.3040(4) 2_755 ?
Cl3 C2 1.7277(13) . ?
Cl13 C12 1.7326(13) . ?
N11 C12 1.3316(17) . ?
N11 C16 1.3440(17) . ?
N1 C2 1.3351(16) . ?
N1 C6 1.3469(17) . ?
C2 C3 1.3961(17) . ?
C13 C14 1.3883(19) . ?
C13 C12 1.3912(17) . ?
C13 C17 1.4945(19) . ?
C14 C15 1.386(2) . ?
C14 H14 0.9300 . ?
C3 C4 1.3883(19) . ?
C3 C7 1.4977(19) . ?
C6 C5 1.3782(17) . ?
C6 H6 0.9300 . ?
C5 C4 1.3864(19) . ?
C5 H5 0.9300 . ?
C15 C16 1.3780(18) . ?
C15 H15 0.9300 . ?
C16 H16 0.9300 . ?
C4 H4 0.9300 . ?
C17 H17A 0.9600 . ?
C17 H17B 0.9600 . ?
C17 H17C 0.9600 . ?
C7 H7A 0.9600 . ?
C7 H7B 0.9600 . ?
C7 H7C 0.9600 . ?

loop_
_geom_torsion_atom_site_label_1
_geom_torsion_atom_site_label_2
_geom_torsion_atom_site_label_3
_geom_torsion_atom_site_label_4
_geom_torsion
_geom_torsion_site_symmetry_1
_geom_torsion_site_symmetry_2
_geom_torsion_site_symmetry_3
_geom_torsion_site_symmetry_4
_geom_torsion_publ_flag
N11 Cu1 Cl1 Cu1 -93.66(3) . . . 2_755 ?
N1 Cu1 Cl1 Cu1 91.45(3) . . . 2_755 ?
Cl2 Cu1 Cl1 Cu1 -11.82(11) . . . 2_755 ?
N1 Cu1 N11 C12 13.8(5) . . . . ?
Cl2 Cu1 N11 C12 78.13(10) . . . . ?
Cl1 Cu1 N11 C12 -108.38(10) . . . . ?
N1 Cu1 N11 C16 -159.8(4) . . . . ?
Cl2 Cu1 N11 C16 -95.41(10) . . . . ?
Cl1 Cu1 N11 C16 78.08(10) . . . . ?
N11 Cu1 N1 C2 -53.9(4) . . . . ?
Cl2 Cu1 N1 C2 -118.26(10) . . . . ?
Cl1 Cu1 N1 C2 68.14(10) . . . . ?
N11 Cu1 N1 C6 128.0(4) . . . . ?
Cl2 Cu1 N1 C6 63.64(9) . . . . ?
Cl1 Cu1 N1 C6 -109.96(9) . . . . ?
C6 N1 C2 C3 2.8(2) . . . . ?
Cu1 N1 C2 C3 -175.25(10) . . . . ?
C6 N1 C2 Cl3 -174.94(10) . . . . ?
Cu1 N1 C2 Cl3 6.97(15) . . . . ?
C16 N11 C12 C13 1.7(2) . . . . ?
Cu1 N11 C12 C13 -171.90(10) . . . . ?
C16 N11 C12 Cl13 -177.39(10) . . . . ?
Cu1 N11 C12 Cl13 9.01(14) . . . . ?
C14 C13 C12 N11 -1.8(2) . . . . ?
C17 C13 C12 N11 178.01(13) . . . . ?
C14 C13 C12 Cl13 177.22(10) . . . . ?
C17 C13 C12 Cl13 -2.94(19) . . . . ?
C12 C13 C14 C15 0.35(19) . . . . ?
C17 C13 C14 C15 -179.50(13) . . . . ?
N1 C2 C3 C4 -2.4(2) . . . . ?
Cl3 C2 C3 C4 175.35(10) . . . . ?
N1 C2 C3 C7 177.73(13) . . . . ?
Cl3 C2 C3 C7 -4.56(19) . . . . ?
C2 N1 C6 C5 -1.25(19) . . . . ?
Cu1 N1 C6 C5 176.98(10) . . . . ?
N1 C6 C5 C4 -0.6(2) . . . . ?
C13 C14 C15 C16 1.1(2) . . . . ?
C12 N11 C16 C15 -0.05(19) . . . . ?
Cu1 N11 C16 C15 173.76(10) . . . . ?
C14 C15 C16 N11 -1.3(2) . . . . ?
C6 C5 C4 C3 1.1(2) . . . . ?
C2 C3 C4 C5 0.3(2) . . . . ?
C7 C3 C4 C5 -179.79(13) . . . . ?
